data_7217380
loop_
_publ_author_name
'Safin, Damir A.'
'Babashkina, Maria G.'
'Robeyns, Koen'
'Bolte, Michael'
'Garcia, Yann'

_publ_section_title
;
 N-Salicylidene aniline derivatives based on the
 N&#x2032;-thiophosphorylated thiourea scaffold
;
_journal_issue 30
_journal_name_full CrystEngComm
_journal_page_first 7053
_journal_paper_doi 10.1039/C4CE00598H
_journal_volume 16
_journal_year 2014
_chemical_formula_moiety 'C19 H23 Cl2 N4 O3 P S2'
_chemical_formula_sum 'C19 H23 Cl2 N4 O3 P S2'
_chemical_formula_weight 521.40
_chemical_name_systematic ?
_space_group_IT_number 2
_symmetry_cell_setting triclinic
_symmetry_space_group_name_Hall '-P 1'
_symmetry_space_group_name_H-M 'P -1'
_atom_sites_solution_hydrogens geom
_atom_sites_solution_primary direct
_atom_sites_solution_secondary difmap
_audit_creation_method SHELXL-97
_cell_angle_alpha 98.558(7)
_cell_angle_beta 106.445(7)
_cell_angle_gamma 97.060(7)
_cell_formula_units_Z 2
_cell_length_a 9.0052(8)
_cell_length_b 11.7572(10)
_cell_length_c 12.3225(11)
_cell_measurement_reflns_used 27751
_cell_measurement_temperature 173(2)
_cell_measurement_theta_max 26.825
_cell_measurement_theta_min 3.375
_cell_volume 1218.5(2)
_computing_cell_refinement 'X-Area (Stoe & Cie, 2001)'
_computing_data_collection 'X-Area (Stoe & Cie, 2001)'
_computing_data_reduction 'X-Area (Stoe & Cie, 2001)'
_computing_molecular_graphics 'XP in SHELXTL-Plus (Sheldrick, 1991)'
_computing_publication_material SHELXL97
_computing_structure_refinement 'SHELXL97 (Sheldrick, 2008) '
_computing_structure_solution 'SHELXS97 (Sheldrick, 2008) '
_diffrn_ambient_temperature 173(2)
_diffrn_measured_fraction_theta_full 0.998
_diffrn_measured_fraction_theta_max 0.989
_diffrn_measurement_device_type 'STOE IPDS II two-circle-diffractometer'
_diffrn_measurement_method \w
_diffrn_radiation_monochromator 'Genix 3D multilayer optics'
_diffrn_radiation_source 'Genix 3D I\mS microfocus X-ray source'
_diffrn_radiation_type MoK\a
_diffrn_radiation_wavelength 0.71073
_diffrn_reflns_av_R_equivalents 0.0656
_diffrn_reflns_av_sigmaI/netI 0.0394
_diffrn_reflns_limit_h_max 11
_diffrn_reflns_limit_h_min -11
_diffrn_reflns_limit_k_max 14
_diffrn_reflns_limit_k_min -14
_diffrn_reflns_limit_l_max 14
_diffrn_reflns_limit_l_min -15
_diffrn_reflns_number 23183
_diffrn_reflns_theta_full 25.00
_diffrn_reflns_theta_max 26.46
_diffrn_reflns_theta_min 3.38
_diffrn_standards_number 0
_exptl_absorpt_coefficient_mu 0.532
_exptl_absorpt_correction_T_max 0.9537
_exptl_absorpt_correction_T_min 0.8317
_exptl_absorpt_correction_type multi-scan
_exptl_absorpt_process_details 'X-Area (Stoe & Cie, 2001)'
_exptl_crystal_colour red
_exptl_crystal_density_diffrn 1.421
_exptl_crystal_density_method 'not measured'
_exptl_crystal_description block
_exptl_crystal_F_000 540
_exptl_crystal_size_max 0.36
_exptl_crystal_size_mid 0.24
_exptl_crystal_size_min 0.09
_refine_diff_density_max 0.681
_refine_diff_density_min -0.430
_refine_diff_density_rms 0.061
_refine_ls_extinction_method none
_refine_ls_goodness_of_fit_ref 1.078
_refine_ls_hydrogen_treatment mixed
_refine_ls_matrix_type full
_refine_ls_number_parameters 291
_refine_ls_number_reflns 4997
_refine_ls_number_restraints 18
_refine_ls_restrained_S_all 1.100
_refine_ls_R_factor_all 0.0598
_refine_ls_R_factor_gt 0.0468
_refine_ls_shift/su_max 0.001
_refine_ls_shift/su_mean 0.000
_refine_ls_structure_factor_coef Fsqd
_refine_ls_weighting_details 'calc w=1/[\s^2^(Fo^2^)+(0.0507P)^2^+0.7299P] where P=(Fo^2^+2Fc^2^)/3'
_refine_ls_weighting_scheme calc
_refine_ls_wR_factor_gt 0.1065
_refine_ls_wR_factor_ref 0.1118
_reflns_number_gt 4205
_reflns_number_total 4997
_reflns_threshold_expression I>2\s(I)
_cod_data_source_file c4ce00598h2.cif
_cod_data_source_block 5
_cod_depositor_comments
;
The following automatic conversions were performed:

'_symmetry_cell_setting' value 'Triclinic' changed to 'triclinic'
according to
/usr/data/users/saulius/crontab/automatic-downloads/current/RSC/lib/dictionaries/cif_core.dic
dictionary named 'cif_core.dic' version 2.4.2 from 2011-04-26.

Automatic conversion script
Id: cif_fix_values 2281 2013-09-26 08:29:07Z andrius 
;
_cod_original_cell_volume 1218.47(19)
_cod_original_sg_symbol_H-M P-1
_cod_database_code 7217380

loop_
_symmetry_equiv_pos_as_xyz
'x, y, z'
'-x, -y, -z'

loop_
_atom_site_label
_atom_site_type_symbol
_atom_site_fract_x
_atom_site_fract_y
_atom_site_fract_z
_atom_site_U_iso_or_equiv
_atom_site_adp_type
_atom_site_occupancy
_atom_site_symmetry_multiplicity
_atom_site_calc_flag
_atom_site_refinement_flags
_atom_site_disorder_assembly
_atom_site_disorder_group
P1 P 0.31375(8) 0.19311(5) 0.63652(5) 0.02625(16) Uani 1 1 d . . .
S1 S 0.47934(8) 0.16991(6) 0.76518(6) 0.03705(18) Uani 1 1 d . . .
O1 O 0.1499(2) 0.11529(14) 0.60816(15) 0.0310(4) Uani 1 1 d . . .
C2 C 0.0778(3) 0.0962(2) 0.6992(2) 0.0372(6) Uani 1 1 d D . .
H2 H 0.1367 0.1531 0.7721 0.045 Uiso 1 1 calc R . .
C3 C -0.0880(4) 0.1168(3) 0.6580(3) 0.0536(8) Uani 1 1 d D . .
H3A H -0.0877 0.1979 0.6475 0.080 Uiso 1 1 calc R . .
H3B H -0.1411 0.1023 0.7152 0.080 Uiso 1 1 calc R . .
H3C H -0.1438 0.0638 0.5844 0.080 Uiso 1 1 calc R . .
C4 C 0.0900(5) -0.0260(3) 0.7177(3) 0.0566(9) Uani 1 1 d D . .
H4A H 0.2010 -0.0338 0.7438 0.085 Uiso 1 1 calc R . .
H4B H 0.0363 -0.0813 0.6452 0.085 Uiso 1 1 calc R . .
H4C H 0.0406 -0.0427 0.7763 0.085 Uiso 1 1 calc R . .
O2 O 0.3361(2) 0.16753(15) 0.51439(15) 0.0324(4) Uani 1 1 d . A .
C5 C 0.4813(4) 0.2167(3) 0.4927(3) 0.0481(7) Uani 1 1 d D . .
H5 H 0.5709 0.2222 0.5642 0.058 Uiso 0.659(13) 1 calc PR A 1
H5' H 0.5529 0.2676 0.5657 0.058 Uiso 0.341(13) 1 calc PR A 2
C6 C 0.4830(7) 0.3311(4) 0.4641(5) 0.0465(16) Uiso 0.659(13) 1 d PD A 1
H6A H 0.4742 0.3866 0.5287 0.070 Uiso 0.659(13) 1 calc PR A 1
H6B H 0.3943 0.3286 0.3953 0.070 Uiso 0.659(13) 1 calc PR A 1
H6C H 0.5818 0.3560 0.4487 0.070 Uiso 0.659(13) 1 calc PR A 1
C7 C 0.4976(11) 0.1205(6) 0.3994(7) 0.075(2) Uiso 0.659(13) 1 d PD A 1
H7A H 0.5002 0.0469 0.4277 0.113 Uiso 0.659(13) 1 calc PR A 1
H7B H 0.5952 0.1430 0.3815 0.113 Uiso 0.659(13) 1 calc PR A 1
H7C H 0.4078 0.1103 0.3295 0.113 Uiso 0.659(13) 1 calc PR A 1
C6' C 0.417(2) 0.2961(16) 0.4060(16) 0.094(5) Uiso 0.341(13) 1 d PD A 2
H6'1 H 0.3629 0.3517 0.4403 0.142 Uiso 0.341(13) 1 calc PR A 2
H6'2 H 0.3436 0.2476 0.3349 0.142 Uiso 0.341(13) 1 calc PR A 2
H6'3 H 0.5050 0.3388 0.3880 0.142 Uiso 0.341(13) 1 calc PR A 2
C7' C 0.5664(14) 0.1362(8) 0.4501(11) 0.049(3) Uiso 0.341(13) 1 d PD A 2
H7'1 H 0.5202 0.0566 0.4512 0.074 Uiso 0.341(13) 1 calc PR A 2
H7'2 H 0.6763 0.1536 0.4989 0.074 Uiso 0.341(13) 1 calc PR A 2
H7'3 H 0.5613 0.1430 0.3709 0.074 Uiso 0.341(13) 1 calc PR A 2
N1 N 0.2939(3) 0.33401(18) 0.66359(18) 0.0275(4) Uani 1 1 d . . .
H1N H 0.358(4) 0.372(3) 0.717(3) 0.041(9) Uiso 1 1 d . . .
C1 C 0.1896(3) 0.3920(2) 0.6017(2) 0.0262(5) Uani 1 1 d . . .
S2 S 0.05078(8) 0.32967(5) 0.47888(6) 0.03728(18) Uani 1 1 d . . .
N2 N 0.2037(2) 0.50792(17) 0.64442(18) 0.0263(4) Uani 1 1 d . . .
H2N H 0.140(3) 0.539(2) 0.609(3) 0.028(7) Uiso 1 1 d . . .
C11 C 0.3117(3) 0.58188(19) 0.74077(19) 0.0234(5) Uani 1 1 d . . .
N12 N 0.4287(2) 0.54016(16) 0.80644(16) 0.0230(4) Uani 1 1 d . . .
C13 C 0.5313(3) 0.6147(2) 0.8982(2) 0.0245(5) Uani 1 1 d . . .
C14 C 0.5200(3) 0.7307(2) 0.9265(2) 0.0300(5) Uani 1 1 d . . .
H14 H 0.5945 0.7807 0.9919 0.036 Uiso 1 1 calc R . .
C15 C 0.3973(3) 0.7722(2) 0.8570(2) 0.0327(6) Uani 1 1 d . . .
H15 H 0.3870 0.8518 0.8742 0.039 Uiso 1 1 calc R . .
C16 C 0.2907(3) 0.6985(2) 0.7634(2) 0.0283(5) Uani 1 1 d . . .
H16 H 0.2050 0.7253 0.7153 0.034 Uiso 1 1 calc R . .
N3 N 0.6565(2) 0.57410(17) 0.97062(17) 0.0255(4) Uani 1 1 d . . .
C8 C 0.6859(3) 0.4714(2) 0.9445(2) 0.0267(5) Uani 1 1 d . . .
H8 H 0.6205 0.4205 0.8758 0.032 Uiso 1 1 calc R . .
Cl1 Cl 1.17351(8) 0.55557(7) 1.30807(6) 0.04286(19) Uani 1 1 d . . .
Cl2 Cl 1.01627(10) 0.14596(6) 1.01026(7) 0.0487(2) Uani 1 1 d . . .
O3 O 0.8936(2) 0.61306(15) 1.15636(16) 0.0316(4) Uani 1 1 d . . .
H3 H 0.820(5) 0.624(3) 1.105(3) 0.058(11) Uiso 1 1 d . . .
C21 C 0.8173(3) 0.4319(2) 1.0183(2) 0.0266(5) Uani 1 1 d . . .
C22 C 0.9167(3) 0.5052(2) 1.1205(2) 0.0268(5) Uani 1 1 d . . .
C23 C 1.0447(3) 0.4638(2) 1.1867(2) 0.0301(5) Uani 1 1 d . . .
C24 C 1.0727(3) 0.3532(2) 1.1539(2) 0.0334(6) Uani 1 1 d . . .
H24 H 1.1590 0.3256 1.2005 0.040 Uiso 1 1 calc R . .
C25 C 0.9747(3) 0.2831(2) 1.0531(2) 0.0329(6) Uani 1 1 d . . .
C26 C 0.8492(3) 0.3211(2) 0.9850(2) 0.0300(5) Uani 1 1 d . . .
H26 H 0.7839 0.2720 0.9151 0.036 Uiso 1 1 calc R . .

loop_
_atom_site_aniso_label
_atom_site_aniso_U_11
_atom_site_aniso_U_22
_atom_site_aniso_U_33
_atom_site_aniso_U_23
_atom_site_aniso_U_13
_atom_site_aniso_U_12
P1 0.0335(3) 0.0205(3) 0.0220(3) 0.0024(2) 0.0042(2) 0.0065(2)
S1 0.0434(4) 0.0296(3) 0.0311(3) 0.0055(3) -0.0019(3) 0.0123(3)
O1 0.0386(10) 0.0245(8) 0.0264(9) 0.0021(7) 0.0073(7) 0.0018(7)
C2 0.0510(16) 0.0283(13) 0.0325(14) 0.0020(11) 0.0182(12) -0.0003(11)
C3 0.0474(18) 0.0449(17) 0.068(2) 0.0000(16) 0.0257(17) -0.0001(14)
C4 0.086(3) 0.0390(17) 0.055(2) 0.0183(15) 0.0332(19) 0.0083(16)
O2 0.0407(10) 0.0281(9) 0.0263(9) 0.0009(7) 0.0092(8) 0.0059(7)
C5 0.0565(19) 0.0494(18) 0.0411(17) 0.0086(14) 0.0225(15) 0.0022(14)
N1 0.0330(11) 0.0224(10) 0.0215(10) 0.0019(8) 0.0004(9) 0.0061(8)
C1 0.0295(12) 0.0242(11) 0.0241(12) 0.0052(9) 0.0055(10) 0.0070(9)
S2 0.0441(4) 0.0254(3) 0.0288(3) -0.0011(2) -0.0084(3) 0.0096(3)
N2 0.0292(10) 0.0227(10) 0.0226(10) 0.0032(8) 0.0006(8) 0.0074(8)
C11 0.0284(11) 0.0230(11) 0.0198(11) 0.0055(9) 0.0083(9) 0.0047(9)
N12 0.0239(9) 0.0228(9) 0.0215(10) 0.0045(8) 0.0059(8) 0.0036(7)
C13 0.0252(11) 0.0255(11) 0.0226(11) 0.0051(9) 0.0081(9) 0.0015(9)
C14 0.0318(13) 0.0259(12) 0.0275(12) 0.0008(10) 0.0050(10) 0.0019(10)
C15 0.0388(14) 0.0230(12) 0.0323(13) 0.0020(10) 0.0058(11) 0.0061(10)
C16 0.0319(12) 0.0233(11) 0.0275(12) 0.0051(9) 0.0050(10) 0.0065(9)
N3 0.0226(9) 0.0274(10) 0.0255(10) 0.0060(8) 0.0063(8) 0.0027(8)
C8 0.0259(11) 0.0302(12) 0.0222(11) 0.0034(9) 0.0068(9) 0.0017(9)
Cl1 0.0333(3) 0.0483(4) 0.0356(4) 0.0052(3) -0.0038(3) 0.0022(3)
Cl2 0.0559(4) 0.0387(4) 0.0556(5) 0.0092(3) 0.0171(4) 0.0236(3)
O3 0.0312(9) 0.0307(9) 0.0281(9) 0.0030(7) 0.0033(8) 0.0051(7)
C21 0.0249(11) 0.0301(12) 0.0268(12) 0.0080(10) 0.0101(10) 0.0045(9)
C22 0.0243(11) 0.0301(12) 0.0278(12) 0.0077(10) 0.0107(10) 0.0029(9)
C23 0.0256(12) 0.0360(13) 0.0278(13) 0.0099(10) 0.0062(10) 0.0020(10)
C24 0.0245(12) 0.0425(15) 0.0365(14) 0.0159(12) 0.0091(11) 0.0092(11)
C25 0.0348(13) 0.0301(13) 0.0402(15) 0.0111(11) 0.0171(11) 0.0111(11)
C26 0.0305(12) 0.0305(12) 0.0294(13) 0.0044(10) 0.0109(10) 0.0046(10)

loop_
_atom_type_symbol
_atom_type_description
_atom_type_scat_dispersion_real
_atom_type_scat_dispersion_imag
_atom_type_scat_source
C C 0.0033 0.0016 'International Tables Vol C Tables 4.2.6.8 and 6.1.1.4'
H H 0.0000 0.0000 'International Tables Vol C Tables 4.2.6.8 and 6.1.1.4'
Cl Cl 0.1484 0.1585 'International Tables Vol C Tables 4.2.6.8 and 6.1.1.4'
N N 0.0061 0.0033 'International Tables Vol C Tables 4.2.6.8 and 6.1.1.4'
O O 0.0106 0.0060 'International Tables Vol C Tables 4.2.6.8 and 6.1.1.4'
P P 0.1023 0.0942 'International Tables Vol C Tables 4.2.6.8 and 6.1.1.4'
S S 0.1246 0.1234 'International Tables Vol C Tables 4.2.6.8 and 6.1.1.4'

loop_
_geom_angle_atom_site_label_1
_geom_angle_atom_site_label_2
_geom_angle_atom_site_label_3
_geom_angle
O1 P1 O2 98.45(10)
O1 P1 N1 108.61(11)
O2 P1 N1 107.54(11)
O1 P1 S1 117.37(8)
O2 P1 S1 117.44(8)
N1 P1 S1 106.83(8)
C2 O1 P1 121.58(16)
O1 C2 C3 107.0(2)
O1 C2 C4 107.1(2)
C3 C2 C4 113.6(3)
O1 C2 H2 109.7
C3 C2 H2 109.7
C4 C2 H2 109.7
C2 C3 H3A 109.5
C2 C3 H3B 109.5
H3A C3 H3B 109.5
C2 C3 H3C 109.5
H3A C3 H3C 109.5
H3B C3 H3C 109.5
C2 C4 H4A 109.5
C2 C4 H4B 109.5
H4A C4 H4B 109.5
C2 C4 H4C 109.5
H4A C4 H4C 109.5
H4B C4 H4C 109.5
C5 O2 P1 121.81(17)
C7' C5 C6 121.4(5)
C7' C5 O2 117.1(5)
C6 C5 O2 114.8(3)
C6 C5 C7 115.2(4)
O2 C5 C7 102.9(4)
C7' C5 C6' 112.6(8)
O2 C5 C6' 101.1(7)
C6 C5 H5 107.8
O2 C5 H5 107.8
C7 C5 H5 107.8
C7' C5 H5' 108.5
O2 C5 H5' 108.5
C6' C5 H5' 108.5
C5 C6 H6A 109.5
C5 C6 H6B 109.5
H6A C6 H6B 109.5
C5 C6 H6C 109.5
H6A C6 H6C 109.5
H6B C6 H6C 109.5
C5 C7 H7A 109.5
C5 C7 H7B 109.5
H7A C7 H7B 109.5
C5 C7 H7C 109.5
H7A C7 H7C 109.5
H7B C7 H7C 109.5
C5 C6' H6'1 109.5
C5 C6' H6'2 109.5
H6'1 C6' H6'2 109.5
C5 C6' H6'3 109.5
H6'1 C6' H6'3 109.5
H6'2 C6' H6'3 109.5
C5 C7' H7'1 109.5
C5 C7' H7'2 109.5
H7'1 C7' H7'2 109.5
C5 C7' H7'3 109.5
H7'1 C7' H7'3 109.5
H7'2 C7' H7'3 109.5
C1 N1 P1 129.62(18)
C1 N1 H1N 115(2)
P1 N1 H1N 115(2)
N1 C1 N2 116.5(2)
N1 C1 S2 123.64(18)
N2 C1 S2 119.84(17)
C1 N2 C11 131.6(2)
C1 N2 H2N 115(2)
C11 N2 H2N 113(2)
N12 C11 N2 119.4(2)
N12 C11 C16 123.1(2)
N2 C11 C16 117.5(2)
C11 N12 C13 117.6(2)
N12 C13 C14 123.2(2)
N12 C13 N3 119.5(2)
C14 C13 N3 117.3(2)
C13 C14 C15 118.3(2)
C13 C14 H14 120.9
C15 C14 H14 120.9
C16 C15 C14 119.9(2)
C16 C15 H15 120.0
C14 C15 H15 120.0
C15 C16 C11 118.0(2)
C15 C16 H16 121.0
C11 C16 H16 121.0
C8 N3 C13 121.5(2)
N3 C8 C21 120.9(2)
N3 C8 H8 119.5
C21 C8 H8 119.5
C22 O3 H3 105(3)
C26 C21 C22 119.7(2)
C26 C21 C8 119.3(2)
C22 C21 C8 121.0(2)
O3 C22 C23 119.0(2)
O3 C22 C21 122.5(2)
C23 C22 C21 118.5(2)
C24 C23 C22 121.1(2)
C24 C23 Cl1 119.82(19)
C22 C23 Cl1 119.0(2)
C25 C24 C23 119.4(2)
C25 C24 H24 120.3
C23 C24 H24 120.3
C26 C25 C24 121.2(2)
C26 C25 Cl2 120.0(2)
C24 C25 Cl2 118.8(2)
C25 C26 C21 120.0(2)
C25 C26 H26 120.0
C21 C26 H26 120.0

loop_
_geom_bond_atom_site_label_1
_geom_bond_atom_site_label_2
_geom_bond_distance
P1 O1 1.5549(19)
P1 O2 1.5646(19)
P1 N1 1.682(2)
P1 S1 1.9240(9)
O1 C2 1.476(3)
C2 C3 1.498(4)
C2 C4 1.501(4)
C2 H2 1.0000
C3 H3A 0.9800
C3 H3B 0.9800
C3 H3C 0.9800
C4 H4A 0.9800
C4 H4B 0.9800
C4 H4C 0.9800
O2 C5 1.474(4)
C5 C7' 1.419(9)
C5 C6 1.440(5)
C5 C7 1.541(7)
C5 C6' 1.557(11)
C5 H5 1.0000
C5 H5' 1.0000
C6 H6A 0.9800
C6 H6B 0.9800
C6 H6C 0.9800
C7 H7A 0.9800
C7 H7B 0.9800
C7 H7C 0.9800
C6' H6'1 0.9800
C6' H6'2 0.9800
C6' H6'3 0.9800
C7' H7'1 0.9800
C7' H7'2 0.9800
C7' H7'3 0.9800
N1 C1 1.354(3)
N1 H1N 0.77(3)
C1 N2 1.363(3)
C1 S2 1.663(2)
N2 C11 1.394(3)
N2 H2N 0.78(3)
C11 N12 1.330(3)
C11 C16 1.404(3)
N12 C13 1.347(3)
C13 C14 1.380(3)
C13 N3 1.408(3)
C14 C15 1.383(3)
C14 H14 0.9500
C15 C16 1.369(3)
C15 H15 0.9500
C16 H16 0.9500
N3 C8 1.282(3)
C8 C21 1.447(3)
C8 H8 0.9500
Cl1 C23 1.725(3)
Cl2 C25 1.740(3)
O3 C22 1.340(3)
O3 H3 0.82(4)
C21 C26 1.395(3)
C21 C22 1.408(3)
C22 C23 1.398(3)
C23 C24 1.378(4)
C24 C25 1.378(4)
C24 H24 0.9500
C25 C26 1.371(4)
C26 H26 0.9500

loop_
_geom_hbond_atom_site_label_D
_geom_hbond_atom_site_label_H
_geom_hbond_atom_site_label_A
_geom_hbond_distance_DH
_geom_hbond_distance_HA
_geom_hbond_distance_DA
_geom_hbond_angle_DHA
_geom_hbond_site_symmetry_A
N1 H1N N12 0.77(3) 2.04(3) 2.691(3) 142(3) .
N2 H2N S2 0.78(3) 2.57(3) 3.343(2) 171(3) 2_566
O3 H3 N3 0.82(4) 1.83(4) 2.586(3) 152(4) .

loop_
_geom_torsion_atom_site_label_1
_geom_torsion_atom_site_label_2
_geom_torsion_atom_site_label_3
_geom_torsion_atom_site_label_4
_geom_torsion
O2 P1 O1 C2 173.04(18)
N1 P1 O1 C2 -75.2(2)
S1 P1 O1 C2 46.1(2)
P1 O1 C2 C3 131.7(2)
P1 O1 C2 C4 -106.2(2)
O1 P1 O2 C5 -177.0(2)
N1 P1 O2 C5 70.4(2)
S1 P1 O2 C5 -50.0(2)
P1 O2 C5 C7' 121.1(6)
P1 O2 C5 C6 -87.1(4)
P1 O2 C5 C7 147.0(4)
P1 O2 C5 C6' -116.2(8)
O1 P1 N1 C1 -49.6(3)
O2 P1 N1 C1 56.0(3)
S1 P1 N1 C1 -177.1(2)
P1 N1 C1 N2 -178.82(19)
P1 N1 C1 S2 0.5(4)
N1 C1 N2 C11 2.6(4)
S2 C1 N2 C11 -176.8(2)
C1 N2 C11 N12 2.1(4)
C1 N2 C11 C16 -178.1(3)
N2 C11 N12 C13 179.5(2)
C16 C11 N12 C13 -0.4(4)
C11 N12 C13 C14 0.1(4)
C11 N12 C13 N3 179.6(2)
N12 C13 C14 C15 0.0(4)
N3 C13 C14 C15 -179.6(2)
C13 C14 C15 C16 0.4(4)
C14 C15 C16 C11 -0.7(4)
N12 C11 C16 C15 0.7(4)
N2 C11 C16 C15 -179.2(2)
N12 C13 N3 C8 7.9(3)
C14 C13 N3 C8 -172.6(2)
C13 N3 C8 C21 178.4(2)
N3 C8 C21 C26 -177.7(2)
N3 C8 C21 C22 -0.2(4)
C26 C21 C22 O3 179.1(2)
C8 C21 C22 O3 1.7(4)
C26 C21 C22 C23 -0.6(4)
C8 C21 C22 C23 -178.1(2)
O3 C22 C23 C24 179.5(2)
C21 C22 C23 C24 -0.8(4)
O3 C22 C23 Cl1 -3.2(3)
C21 C22 C23 Cl1 176.58(19)
C22 C23 C24 C25 1.2(4)
Cl1 C23 C24 C25 -176.1(2)
C23 C24 C25 C26 -0.3(4)
C23 C24 C25 Cl2 177.5(2)
C24 C25 C26 C21 -1.1(4)
Cl2 C25 C26 C21 -178.9(2)
C22 C21 C26 C25 1.5(4)
C8 C21 C26 C25 179.0(2)
